data_1001628
loop_
_publ_author_name
'Hoareau, T.'
'Borel, M.-M.'
'Grandin, A.'
'Leclaire, A.'
'Raveau, B.'

_publ_section_title
;
 A new silver molybdenum(V) phosphate: \x-Ag(MoO)~2~(P~2~O~7~)(PO~4~)
;
_journal_coden_ASTM CMCAEK
_journal_name_full
;
 Comptes Rendus de l'Academie des Sciences, Serie IIb: Mecanique, Physique,
 Chimie, Astronomie
;
_journal_page_first 47
_journal_page_last 52
_journal_volume 319
_journal_year 1994
_chemical_formula_structural 'Ag (Mo O)2 (P2 O7) (P O4)'
_chemical_formula_sum 'Ag Mo2 O13 P3'
_chemical_name_systematic
;
Silver dimolybdo(V) diphosphate phosphate - \x
;
_space_group_IT_number 14
_symmetry_cell_setting monoclinic
_symmetry_Int_Tables_number 14
_symmetry_space_group_name_Hall '-P 2ybc'
_symmetry_space_group_name_H-M 'P 1 21/c 1'
_cell_angle_alpha 90
_cell_angle_beta 126.1(2)
_cell_angle_gamma 90
_cell_formula_units_Z 4
_cell_length_a 6.376(2)
_cell_length_b 22.17299(200)
_cell_length_c 8.718(2)
_cell_volume 995.9
_refine_ls_R_factor_all 0.022
_cod_database_code 1001628

loop_
_symmetry_equiv_pos_as_xyz
x,y,z
-x,1/2+y,1/2-z
-x,-y,-z
x,1/2-y,1/2+z

loop_
_atom_site_label
_atom_site_type_symbol
_atom_site_symmetry_multiplicity
_atom_site_Wyckoff_symbol
_atom_site_fract_x
_atom_site_fract_y
_atom_site_fract_z
_atom_site_occupancy
_atom_site_attached_hydrogens
_atom_site_calc_flag
Mo1 Mo5+ 4 e 0.26141(2) 0.20908(1) 0.04469(2) 1. 0 d
Mo2 Mo5+ 4 e 0.54754(2) 0.43771(1) 0.27710(2) 1. 0 d
Ag1 Ag1+ 4 e 0.95123(3) 0.12682(1) 0.30355(2) 1. 0 d
P1 P5+ 4 e 0.64993(7) 0.29621(2) 0.42079(5) 1. 0 d
P2 P5+ 4 e 0.53014(8) 0.58391(2) 0.14766(6) 1. 0 d
P3 P5+ 4 e 0.02104(7) 0.59975(2) 0.79449(6) 1. 0 d
O1 O2- 4 e 0.1998(3) 0.27720(7) -0.0533(2) 1. 0 d
O2 O2- 4 e 0.5872(2) 0.18886(7) 0.0641(2) 1. 0 d
O3 O2- 4 e -0.0553(2) 0.21047(8) 0.0450(2) 1. 0 d
O4 O2- 4 e 0.0666(3) 0.16031(7) 0.8019(2) 1. 0 d
O5 O2- 4 e 0.5087(3) 0.23858(7) 0.3143(2) 1. 0 d
O6 O2- 4 e 0.3172(3) 0.12392(7) 0.1812(2) 1. 0 d
O7 O2- 4 e 0.7071(3) 0.44611(9) 0.5109(2) 1. 0 d
O8 O2- 4 e 0.4689(3) 0.52362(7) 0.1948(2) 1. 0 d
O9 O2- 4 e 0.5606(3) 0.34761(7) 0.2772(2) 1. 0 d
O10 O2- 4 e 0.1807(2) 0.43326(8) 0.1980(2) 1. 0 d
O11 O2- 4 e 0.8644(2) 0.44208(7) 0.2764(2) 1. 0 d
O12 O2- 4 e 0.3589(2) 0.42096(8) -0.0346(2) 1. 0 d
O13 O2- 4 e 0.2484(3) 0.61616(7) 0.0116(2) 1. 0 d

loop_
_atom_type_symbol
_atom_type_oxidation_number
Mo5+ 5.000
Ag1+ 1.000
P5+ 5.000
O2- -2.000
